data_4112570
loop_
_publ_author_name
'Rashmishree Panda'
'Yugen Zhang'
'Craig C. McLauchlan'
'P. Venkateswara Rao'
'F. A. Tiago de Oliveira'
'E. M\"unck'
'R. H. Holm'

_publ_section_title
;
 Initial Structure Modification of Tetrahedral to Planar Nickel(II) in a
 Nickel-Iron-Sulfur Cluster Related to the C-Cluster of Carbon Monoxide
 Dehydrogenase
;
_journal_name_full 'Journal of the American Chemical Society'
_journal_page_first 6448
_journal_page_last 6459
_journal_paper_doi 10.1021/ja030627s
_journal_volume 126
_journal_year 2004
_chemical_formula_moiety (et4N)2[Fe3NiS4(LS3)(dmpe)].2.5MeCN
_chemical_formula_sum 'C156 H217 Fe6 N9 Ni2 P4 S26'
_chemical_formula_weight 3628.22
_chemical_name_systematic
; 
 ? 
;
_space_group_IT_number 2
_symmetry_cell_setting triclinic
_symmetry_space_group_name_Hall '-P 1'
_symmetry_space_group_name_H-M 'P -1'
_atom_sites_solution_hydrogens geom
_atom_sites_solution_primary direct
_atom_sites_solution_secondary difmap
_audit_creation_method SHELXL-97
_cell_angle_alpha 78.940(4)
_cell_angle_beta 89.892(3)
_cell_angle_gamma 82.579(3)
_cell_formula_units_Z 2
_cell_length_a 18.295(2)
_cell_length_b 18.925(2)
_cell_length_c 27.004(4)
_cell_measurement_temperature 193(2)
_cell_volume 9096.6(19)
_computing_cell_refinement 'Bruker Smart'
_computing_data_collection 'Bruker Smart'
_computing_data_reduction 'Bruker SHELXTL'
_computing_molecular_graphics 'Bruker SHELXTL'
_computing_publication_material 'Bruker SHELXTL'
_computing_structure_refinement 'SHELXL-97 (Sheldrick, 1997)'
_computing_structure_solution 'SHELXS-97 (Sheldrick, 1990)'
_diffrn_ambient_temperature 193(2)
_diffrn_measured_fraction_theta_full 0.996
_diffrn_measured_fraction_theta_max 0.996
_diffrn_measurement_device_type 'CCD area detector'
_diffrn_measurement_method 'phi and omega scan'
_diffrn_radiation_monochromator graphite
_diffrn_radiation_source 'fine-focus sealed tube'
_diffrn_radiation_type MoK\a
_diffrn_radiation_wavelength 0.71073
_diffrn_reflns_av_R_equivalents 0.0534
_diffrn_reflns_av_sigmaI/netI 0.1552
_diffrn_reflns_limit_h_max 19
_diffrn_reflns_limit_h_min -19
_diffrn_reflns_limit_k_max 20
_diffrn_reflns_limit_k_min -20
_diffrn_reflns_limit_l_max 19
_diffrn_reflns_limit_l_min -29
_diffrn_reflns_number 41360
_diffrn_reflns_theta_full 22.50
_diffrn_reflns_theta_max 22.50
_diffrn_reflns_theta_min 1.22
_diffrn_standards_decay_% none
_exptl_absorpt_coefficient_mu 1.048
_exptl_absorpt_correction_T_max 0.95
_exptl_absorpt_correction_T_min 0.83
_exptl_absorpt_correction_type SADABS
_exptl_crystal_colour 'dark brown'
_exptl_crystal_density_diffrn 1.328
_exptl_crystal_description plate
_exptl_crystal_F_000 1915
_exptl_crystal_size_max 0.5
_exptl_crystal_size_mid 0.3
_exptl_crystal_size_min 0.1
_refine_diff_density_max 0.812
_refine_diff_density_min -0.368
_refine_diff_density_rms 0.069
_refine_ls_extinction_method none
_refine_ls_goodness_of_fit_ref 0.796
_refine_ls_hydrogen_treatment mixed
_refine_ls_matrix_type full
_refine_ls_number_parameters 1858
_refine_ls_number_reflns 23693
_refine_ls_number_restraints 0
_refine_ls_restrained_S_all 0.796
_refine_ls_R_factor_all 0.1085
_refine_ls_R_factor_gt 0.0471
_refine_ls_shift/su_max 0.001
_refine_ls_shift/su_mean 0.000
_refine_ls_structure_factor_coef Fsqd
_refine_ls_weighting_details 'calc w=1/[\s^2^(Fo^2^)+(0.0303P)^2^+0.0000P] where P=(Fo^2^+2Fc^2^)/3'
_refine_ls_weighting_scheme calc
_refine_ls_wR_factor_gt 0.0839
_refine_ls_wR_factor_ref 0.0960
_reflns_number_gt 12305
_reflns_number_total 23693
_reflns_threshold_expression >2sigma(I)
_cod_data_source_file ja030627s_1.cif
_cod_data_source_block (Et4N)2[3a].2.5MeCN
_cod_original_cell_volume 9097(2)
_cod_database_code 4112570

loop_
_symmetry_equiv_pos_as_xyz
'x, y, z'
'-x, -y, -z'

loop_
_atom_site_label
_atom_site_type_symbol
_atom_site_fract_x
_atom_site_fract_y
_atom_site_fract_z
_atom_site_U_iso_or_equiv
_atom_site_adp_type
_atom_site_occupancy
_atom_site_symmetry_multiplicity
_atom_site_calc_flag
_atom_site_refinement_flags
Ni1 Ni 0.46409(4) 0.63083(4) 0.43196(3) 0.0337(2) Uani 1 1 d .
Ni2 Ni 1.00135(4) 0.65066(4) 0.50522(3) 0.0417(2) Uani 1 1 d .
Fe1 Fe 0.45899(5) 0.55870(4) 0.34657(3) 0.0342(2) Uani 1 1 d .
Fe2 Fe 0.38837(5) 0.69731(4) 0.33092(3) 0.0377(3) Uani 1 1 d .
Fe3 Fe 0.53808(5) 0.67343(4) 0.33141(3) 0.0388(3) Uani 1 1 d .
Fe4 Fe 1.00341(5) 0.61640(4) 0.61456(3) 0.0370(2) Uani 1 1 d .
Fe5 Fe 1.06786(5) 0.73887(4) 0.57851(3) 0.0373(2) Uani 1 1 d .
Fe6 Fe 0.91973(5) 0.74479(4) 0.57442(3) 0.0381(3) Uani 1 1 d .
S1 S 0.36343(8) 0.60044(8) 0.39323(6) 0.0359(4) Uani 1 1 d .
S2 S 0.46720(9) 0.75349(8) 0.36945(6) 0.0405(5) Uani 1 1 d .
S3 S 0.55757(8) 0.56803(8) 0.39497(6) 0.0357(4) Uani 1 1 d .
S4 S 0.46038(9) 0.64446(8) 0.27353(6) 0.0378(4) Uani 1 1 d .
S5 S 0.45407(9) 0.43787(8) 0.34112(6) 0.0376(4) Uani 1 1 d .
S6 S 0.28519(9) 0.77811(9) 0.29997(7) 0.0484(5) Uani 1 1 d .
S7 S 0.65474(9) 0.70151(9) 0.30998(7) 0.0455(5) Uani 1 1 d .
S8 S 0.28092(9) 0.66464(10) 0.12466(7) 0.0545(5) Uani 1 1 d .
S9 S 0.36147(10) 0.80726(9) 0.11420(7) 0.0557(5) Uani 1 1 d .
S10 S 0.53259(10) 0.79434(9) 0.11784(7) 0.0534(5) Uani 1 1 d .
S11 S 0.62967(9) 0.63433(9) 0.12705(7) 0.0476(5) Uani 1 1 d .
S12 S 0.55151(9) 0.49712(9) 0.14572(6) 0.0440(5) Uani 1 1 d .
S13 S 0.37424(9) 0.51076(9) 0.13907(6) 0.0430(5) Uani 1 1 d .
S14 S 1.09823(9) 0.62171(8) 0.56070(6) 0.0386(4) Uani 1 1 d .
S15 S 0.99140(9) 0.80153(8) 0.51530(6) 0.0437(5) Uani 1 1 d .
S16 S 0.90721(9) 0.62918(8) 0.55835(6) 0.0389(4) Uani 1 1 d .
S17 S 0.99241(9) 0.72154(8) 0.64706(6) 0.0374(4) Uani 1 1 d .
S18 S 1.01164(9) 0.50519(8) 0.67174(7) 0.0418(5) Uani 1 1 d .
S19 S 1.18575(9) 0.76637(9) 0.58780(7) 0.0450(5) Uani 1 1 d .
S20 S 0.79921(9) 0.80263(9) 0.57243(7) 0.0457(5) Uani 1 1 d .
S21 S 1.09092(9) 0.65064(8) 0.81770(6) 0.0398(4) Uani 1 1 d .
S22 S 0.91381(9) 0.65267(9) 0.82820(7) 0.0448(5) Uani 1 1 d .
S23 S 0.80898(9) 0.79075(10) 0.77998(7) 0.0539(5) Uani 1 1 d .
S24 S 0.87348(10) 0.93345(9) 0.72429(7) 0.0510(5) Uani 1 1 d .
S25 S 1.04107(10) 0.93391(8) 0.71201(7) 0.0481(5) Uani 1 1 d .
S26 S 1.15288(9) 0.79360(8) 0.77249(6) 0.0414(5) Uani 1 1 d .
P1 P 0.38854(9) 0.66638(9) 0.48603(7) 0.0408(5) Uani 1 1 d .
P2 P 0.55131(9) 0.64867(9) 0.47947(7) 0.0396(5) Uani 1 1 d .
P3 P 1.08291(10) 0.64045(9) 0.44913(7) 0.0434(5) Uani 1 1 d .
P4 P 0.92019(10) 0.67668(10) 0.44500(7) 0.0501(5) Uani 1 1 d .
N1 N 0.2273(3) 0.4588(2) 0.28605(19) 0.0347(13) Uani 1 1 d .
N2 N 0.4790(4) 0.9419(3) 0.2511(3) 0.086(2) Uani 1 1 d .
N3 N 0.8383(3) 0.0264(3) 0.5514(2) 0.0546(17) Uani 1 1 d .
N4 N 0.2736(3) 0.5420(3) 0.70527(19) 0.0370(14) Uani 1 1 d .
N5 N 0.4345(4) 0.8872(4) 0.7140(4) 0.110(3) Uani 1 1 d .
N6 N 0.5484(6) 0.8583(6) 0.8837(4) 0.172(5) Uani 1 1 d .
N7 N 0.7339(7) 0.9212(5) 0.9667(4) 0.168(5) Uani 1 1 d .
N8 N 0.9536(7) 0.9094(7) 0.1980(5) 0.129(5) Uiso 0.60 1 d P
N9 N 0.9649(13) 0.9180(12) 0.0048(9) 0.146(9) Uiso 0.40 1 d P
N10 N 0.501(2) 0.9752(18) 0.4856(15) 0.152(15) Uiso 0.25 1 d P
N11 N 0.6687(17) 0.8923(15) 0.4292(12) 0.114(10) Uiso 0.25 1 d P
C1 C 0.3256(3) 0.6084(3) 0.5178(2) 0.052(2) Uani 1 1 d .
H1A H 0.2940 0.6344 0.5385 0.078 Uiso 1 1 calc R
H1B H 0.3529 0.5664 0.5385 0.078 Uiso 1 1 calc R
H1C H 0.2963 0.5933 0.4932 0.078 Uiso 1 1 calc R
C2 C 0.3308(3) 0.7498(3) 0.4616(2) 0.055(2) Uani 1 1 d .
H2A H 0.3018 0.7437 0.4335 0.082 Uiso 1 1 calc R
H2B H 0.3609 0.7876 0.4508 0.082 Uiso 1 1 calc R
H2C H 0.2987 0.7627 0.4876 0.082 Uiso 1 1 calc R
C3 C 0.5127(4) 0.7111(3) 0.5194(3) 0.058(2) Uani 1 1 d .
H3A H 0.5461 0.7096 0.5476 0.070 Uiso 1 1 calc R
H3B H 0.5045 0.7604 0.5002 0.070 Uiso 1 1 calc R
C4 C 0.4404(3) 0.6868(3) 0.5384(3) 0.055(2) Uani 1 1 d .
H4A H 0.4119 0.7249 0.5524 0.066 Uiso 1 1 calc R
H4B H 0.4497 0.6439 0.5649 0.066 Uiso 1 1 calc R
C5 C 0.5909(3) 0.5695(3) 0.5238(2) 0.057(2) Uani 1 1 d .
H5A H 0.6186 0.5361 0.5061 0.086 Uiso 1 1 calc R
H5B H 0.5522 0.5467 0.5419 0.086 Uiso 1 1 calc R
H5C H 0.6230 0.5836 0.5473 0.086 Uiso 1 1 calc R
C6 C 0.6301(3) 0.6887(3) 0.4527(2) 0.060(2) Uani 1 1 d .
H6A H 0.6589 0.7001 0.4790 0.089 Uiso 1 1 calc R
H6B H 0.6137 0.7323 0.4287 0.089 Uiso 1 1 calc R
H6C H 0.6596 0.6550 0.4360 0.089 Uiso 1 1 calc R
C7 C 0.4797(3) 0.4115(3) 0.2843(2) 0.0298(16) Uani 1 1 d .
C8 C 0.4839(3) 0.3374(3) 0.2814(2) 0.0333(16) Uani 1 1 d .
C9 C 0.5028(3) 0.3182(3) 0.2358(3) 0.0407(18) Uani 1 1 d .
H9 H 0.5042 0.2696 0.2338 0.049 Uiso 1 1 calc R
C10 C 0.5197(3) 0.3653(3) 0.1927(2) 0.0360(17) Uani 1 1 d .
C11 C 0.5178(3) 0.4373(3) 0.1967(2) 0.0302(16) Uani 1 1 d .
C12 C 0.4967(3) 0.4599(3) 0.2412(2) 0.0336(16) Uani 1 1 d .
H311 H 0.4937 0.5090 0.2423 0.040 Uiso 1 1 calc R
C13 C 0.4696(3) 0.2818(3) 0.3264(2) 0.0492(19) Uani 1 1 d .
H13A H 0.4185 0.2893 0.3348 0.074 Uiso 1 1 calc R
H13B H 0.4996 0.2862 0.3545 0.074 Uiso 1 1 calc R
H13C H 0.4814 0.2341 0.3188 0.074 Uiso 1 1 calc R
C14 C 0.5405(4) 0.3383(3) 0.1454(2) 0.059(2) Uani 1 1 d .
H14A H 0.5169 0.3717 0.1169 0.089 Uiso 1 1 calc R
H14B H 0.5249 0.2914 0.1470 0.089 Uiso 1 1 calc R
H14C H 0.5930 0.3346 0.1419 0.089 Uiso 1 1 calc R
C15 C 0.2380(3) 0.7500(3) 0.2520(2) 0.0381(17) Uani 1 1 d .
C16 C 0.1615(4) 0.7615(3) 0.2491(3) 0.0449(19) Uani 1 1 d .
C17 C 0.1260(4) 0.7456(3) 0.2082(3) 0.049(2) Uani 1 1 d .
H17 H 0.0748 0.7540 0.2066 0.059 Uiso 1 1 calc R
C18 C 0.1618(4) 0.7178(3) 0.1695(3) 0.0432(18) Uani 1 1 d .
C19 C 0.2384(4) 0.7044(3) 0.1737(3) 0.0393(17) Uani 1 1 d .
C20 C 0.2758(3) 0.7208(3) 0.2139(2) 0.0374(17) Uani 1 1 d .
H20 H 0.3270 0.7123 0.2156 0.045 Uiso 1 1 calc R
C21 C 0.1161(3) 0.7913(3) 0.2882(2) 0.062(2) Uani 1 1 d .
H21A H 0.1197 0.8421 0.2848 0.092 Uiso 1 1 calc R
H21B H 0.1338 0.7662 0.3211 0.092 Uiso 1 1 calc R
H21C H 0.0655 0.7846 0.2837 0.092 Uiso 1 1 calc R
C22 C 0.1189(3) 0.7028(3) 0.1261(3) 0.059(2) Uani 1 1 d .
H22A H 0.1251 0.6515 0.1266 0.088 Uiso 1 1 calc R
H22B H 0.1366 0.7276 0.0949 0.088 Uiso 1 1 calc R
H22C H 0.0676 0.7197 0.1290 0.088 Uiso 1 1 calc R
C23 C 0.6598(3) 0.7439(3) 0.2465(3) 0.0433(19) Uani 1 1 d .
C24 C 0.7237(4) 0.7752(3) 0.2306(3) 0.0503(19) Uani 1 1 d .
C25 C 0.7268(4) 0.8077(4) 0.1798(3) 0.059(2) Uani 1 1 d .
H25 H 0.7698 0.8268 0.1690 0.071 Uiso 1 1 calc R
C26 C 0.6709(4) 0.8135(4) 0.1445(3) 0.052(2) Uani 1 1 d .
C27 C 0.6088(4) 0.7811(3) 0.1614(3) 0.0430(18) Uani 1 1 d .
C28 C 0.6034(3) 0.7481(3) 0.2109(3) 0.0401(18) Uani 1 1 d .
H28 H 0.5608 0.7279 0.2211 0.048 Uiso 1 1 calc R
C29 C 0.7870(4) 0.7734(4) 0.2658(3) 0.073(2) Uani 1 1 d .
H29A H 0.8240 0.7993 0.2482 0.109 Uiso 1 1 calc R
H29B H 0.8075 0.7239 0.2784 0.109 Uiso 1 1 calc R
H29C H 0.7701 0.7958 0.2935 0.109 Uiso 1 1 calc R
C30 C 0.6788(4) 0.8508(4) 0.0894(3) 0.083(3) Uani 1 1 d .
H30A H 0.7246 0.8707 0.0858 0.124 Uiso 1 1 calc R
H30B H 0.6386 0.8890 0.0800 0.124 Uiso 1 1 calc R
H30C H 0.6781 0.8158 0.0679 0.124 Uiso 1 1 calc R
C31 C 0.3625(4) 0.8266(4) 0.0474(3) 0.058(2) Uani 1 1 d .
C32 C 0.3410(4) 0.8977(4) 0.0238(3) 0.075(3) Uani 1 1 d .
H32 H 0.3314 0.9339 0.0427 0.089 Uiso 1 1 calc R
C33 C 0.3338(5) 0.9145(5) -0.0285(4) 0.093(3) Uani 1 1 d .
H33 H 0.3196 0.9626 -0.0442 0.112 Uiso 1 1 calc R
C34 C 0.3468(5) 0.8633(7) -0.0572(4) 0.096(3) Uani 1 1 d .
C35 C 0.3692(4) 0.7935(5) -0.0340(3) 0.082(3) Uani 1 1 d .
H35 H 0.3792 0.7577 -0.0532 0.099 Uiso 1 1 calc R
C36 C 0.3773(4) 0.7751(4) 0.0184(3) 0.068(2) Uani 1 1 d .
H36 H 0.3931 0.7273 0.0338 0.081 Uiso 1 1 calc R
C37 C 0.3368(5) 0.8829(5) -0.1152(3) 0.136(4) Uani 1 1 d .
H37A H 0.3174 0.9333 -0.1251 0.205 Uiso 1 1 calc R
H37B H 0.3030 0.8537 -0.1260 0.205 Uiso 1 1 calc R
H37C H 0.3835 0.8740 -0.1306 0.205 Uiso 1 1 calc R
C38 C 0.6350(4) 0.6494(3) 0.0612(3) 0.0470(19) Uani 1 1 d .
C39 C 0.6990(5) 0.6667(5) 0.0400(3) 0.099(3) Uani 1 1 d .
H39 H 0.7377 0.6718 0.0607 0.119 Uiso 1 1 calc R
C40 C 0.7084(6) 0.6770(6) -0.0123(4) 0.119(4) Uani 1 1 d .
H40 H 0.7533 0.6887 -0.0255 0.143 Uiso 1 1 calc R
C41 C 0.6533(6) 0.6701(4) -0.0442(3) 0.080(3) Uani 1 1 d .
C42 C 0.5899(5) 0.6540(4) -0.0225(3) 0.085(3) Uani 1 1 d .
H42 H 0.5507 0.6494 -0.0431 0.102 Uiso 1 1 calc R
C43 C 0.5805(4) 0.6439(4) 0.0284(3) 0.070(2) Uani 1 1 d .
H43 H 0.5352 0.6329 0.0412 0.084 Uiso 1 1 calc R
C44 C 0.6640(5) 0.6800(4) -0.1011(3) 0.118(4) Uani 1 1 d .
H44A H 0.7157 0.6777 -0.1080 0.177 Uiso 1 1 calc R
H44B H 0.6390 0.7263 -0.1174 0.177 Uiso 1 1 calc R
H44C H 0.6441 0.6421 -0.1136 0.177 Uiso 1 1 calc R
C45 C 0.3447(3) 0.5282(3) 0.0748(2) 0.0360(17) Uani 1 1 d .
C46 C 0.2731(4) 0.5224(4) 0.0627(3) 0.060(2) Uani 1 1 d .
H46 H 0.2393 0.5132 0.0882 0.072 Uiso 1 1 calc R
C47 C 0.2513(4) 0.5302(4) 0.0129(3) 0.063(2) Uani 1 1 d .
H47 H 0.2028 0.5255 0.0054 0.075 Uiso 1 1 calc R
C48 C 0.2988(4) 0.5447(3) -0.0258(3) 0.0453(18) Uani 1 1 d .
C49 C 0.3695(4) 0.5519(4) -0.0130(3) 0.056(2) Uani 1 1 d .
H49 H 0.4025 0.5637 -0.0385 0.067 Uiso 1 1 calc R
C50 C 0.3930(4) 0.5422(3) 0.0361(3) 0.0481(19) Uani 1 1 d .
H50 H 0.4420 0.5452 0.0434 0.058 Uiso 1 1 calc R
C51 C 0.2738(4) 0.5523(4) -0.0793(2) 0.064(2) Uani 1 1 d .
H51A H 0.3052 0.5807 -0.1011 0.097 Uiso 1 1 calc R
H51B H 0.2240 0.5760 -0.0835 0.097 Uiso 1 1 calc R
H51C H 0.2762 0.5051 -0.0877 0.097 Uiso 1 1 calc R
C52 C 1.1416(3) 0.7110(3) 0.4407(2) 0.055(2) Uani 1 1 d .
H52A H 1.1673 0.7097 0.4719 0.083 Uiso 1 1 calc R
H52B H 1.1121 0.7574 0.4306 0.083 Uiso 1 1 calc R
H52C H 1.1766 0.7036 0.4151 0.083 Uiso 1 1 calc R
C53 C 1.1450(4) 0.5575(3) 0.4556(2) 0.061(2) Uani 1 1 d .
H53A H 1.1821 0.5630 0.4305 0.091 Uiso 1 1 calc R
H53B H 1.1181 0.5188 0.4512 0.091 Uiso 1 1 calc R
H53C H 1.1680 0.5464 0.4886 0.091 Uiso 1 1 calc R
C54 C 1.0373(4) 0.6504(3) 0.3879(2) 0.056(2) Uani 1 1 d .
H54A H 1.0694 0.6690 0.3612 0.067 Uiso 1 1 calc R
H54B H 1.0258 0.6037 0.3827 0.067 Uiso 1 1 calc R
C55 C 0.9678(4) 0.7023(3) 0.3869(2) 0.055(2) Uani 1 1 d .
H55A H 0.9367 0.7004 0.3583 0.066 Uiso 1 1 calc R
H55B H 0.9795 0.7515 0.3838 0.066 Uiso 1 1 calc R
C56 C 0.8461(3) 0.7497(3) 0.4448(3) 0.069(2) Uani 1 1 d .
H56A H 0.8159 0.7556 0.4148 0.103 Uiso 1 1 calc R
H56B H 0.8662 0.7939 0.4454 0.103 Uiso 1 1 calc R
H56C H 0.8166 0.7383 0.4740 0.103 Uiso 1 1 calc R
C57 C 0.8743(4) 0.6025(4) 0.4342(3) 0.080(3) Uani 1 1 d .
H57A H 0.8457 0.5864 0.4630 0.120 Uiso 1 1 calc R
H57B H 0.9103 0.5632 0.4288 0.120 Uiso 1 1 calc R
H57C H 0.8424 0.6183 0.4049 0.120 Uiso 1 1 calc R
C58 C 1.0319(3) 0.5080(3) 0.7353(2) 0.0330(16) Uani 1 1 d .
C59 C 1.0459(3) 0.5708(3) 0.7510(2) 0.0307(16) Uani 1 1 d .
H59 H 1.0449 0.6134 0.7270 0.037 Uiso 1 1 calc R
C60 C 1.0614(3) 0.5724(3) 0.8007(3) 0.0344(16) Uani 1 1 d .
C61 C 1.0631(3) 0.5099(4) 0.8370(3) 0.0427(18) Uani 1 1 d .
C62 C 1.0496(3) 0.4471(3) 0.8203(3) 0.0450(19) Uani 1 1 d .
H62 H 1.0510 0.4044 0.8443 0.054 Uiso 1 1 calc R
C63 C 1.0347(3) 0.4440(3) 0.7715(3) 0.0365(17) Uani 1 1 d .
C64 C 1.0248(3) 0.3729(3) 0.7574(3) 0.053(2) Uani 1 1 d .
H64A H 1.0333 0.3348 0.7867 0.080 Uiso 1 1 calc R
H64B H 1.0592 0.3633 0.7319 0.080 Uiso 1 1 calc R
H64C H 0.9754 0.3752 0.7446 0.080 Uiso 1 1 calc R
C65 C 1.0775(4) 0.5086(4) 0.8920(3) 0.070(2) Uani 1 1 d .
H65A H 1.1297 0.4989 0.8991 0.104 Uiso 1 1 calc R
H65B H 1.0535 0.4713 0.9122 0.104 Uiso 1 1 calc R
H65C H 1.0587 0.5548 0.8999 0.104 Uiso 1 1 calc R
C66 C 1.1847(3) 0.8354(3) 0.6223(2) 0.0378(17) Uani 1 1 d .
C67 C 1.1234(3) 0.8554(3) 0.6499(2) 0.0363(17) Uani 1 1 d .
H67 H 1.0822 0.8315 0.6491 0.044 Uiso 1 1 calc R
C68 C 1.1213(3) 0.9088(3) 0.6781(2) 0.0400(17) Uani 1 1 d .
C69 C 1.1808(4) 0.9490(3) 0.6787(3) 0.0475(19) Uani 1 1 d .
C70 C 1.2415(4) 0.9285(3) 0.6511(3) 0.051(2) Uani 1 1 d .
H70 H 1.2816 0.9544 0.6503 0.061 Uiso 1 1 calc R
C71 C 1.2463(4) 0.8723(3) 0.6248(3) 0.0453(19) Uani 1 1 d .
C72 C 1.3160(3) 0.8521(3) 0.5990(3) 0.059(2) Uani 1 1 d .
H72A H 1.3492 0.8869 0.6007 0.089 Uiso 1 1 calc R
H72B H 1.3052 0.8515 0.5644 0.089 Uiso 1 1 calc R
H72C H 1.3385 0.8047 0.6155 0.089 Uiso 1 1 calc R
C73 C 1.1824(4) 1.0077(4) 0.7095(3) 0.080(3) Uani 1 1 d .
H73A H 1.2259 1.0308 0.7020 0.120 Uiso 1 1 calc R
H73B H 1.1828 0.9865 0.7448 0.120 Uiso 1 1 calc R
H73C H 1.1395 1.0431 0.7013 0.120 Uiso 1 1 calc R
C74 C 0.7585(3) 0.8149(3) 0.6295(2) 0.0351(17) Uani 1 1 d .
C75 C 0.7980(3) 0.8031(3) 0.6754(3) 0.0395(17) Uani 1 1 d .
H75 H 0.8487 0.7891 0.6760 0.047 Uiso 1 1 calc R
C76 C 0.7636(3) 0.8118(3) 0.7199(2) 0.0389(17) Uani 1 1 d .
C77 C 0.6884(3) 0.8337(3) 0.7204(3) 0.0377(17) Uani 1 1 d .
C78 C 0.6500(3) 0.8459(3) 0.6750(3) 0.0386(17) Uani 1 1 d .
H78 H 0.5995 0.8608 0.6746 0.046 Uiso 1 1 calc R
C79 C 0.6827(3) 0.8372(3) 0.6301(3) 0.0373(17) Uani 1 1 d .
C80 C 0.6359(3) 0.8475(3) 0.5835(3) 0.056(2) Uani 1 1 d .
H80A H 0.6382 0.8022 0.5721 0.084 Uiso 1 1 calc R
H80B H 0.6536 0.8831 0.5576 0.084 Uiso 1 1 calc R
H80C H 0.5858 0.8637 0.5907 0.084 Uiso 1 1 calc R
C81 C 0.6489(3) 0.8368(3) 0.7697(2) 0.056(2) Uani 1 1 d .
H81A H 0.5972 0.8519 0.7627 0.085 Uiso 1 1 calc R
H81B H 0.6687 0.8709 0.7863 0.085 Uiso 1 1 calc R
H81C H 0.6558 0.7896 0.7911 0.085 Uiso 1 1 calc R
C82 C 1.0283(3) 0.7253(3) 0.7877(2) 0.0347(16) Uani 1 1 d .
C83 C 1.0573(3) 0.7893(3) 0.7642(2) 0.0329(16) Uani 1 1 d .
C84 C 1.0099(3) 0.8513(3) 0.7398(2) 0.0345(16) Uani 1 1 d .
C85 C 0.9333(3) 0.8522(3) 0.7441(2) 0.0383(17) Uani 1 1 d .
C86 C 0.9043(3) 0.7896(3) 0.7685(2) 0.0359(17) Uani 1 1 d .
C87 C 0.9510(3) 0.7264(3) 0.7908(2) 0.0364(17) Uani 1 1 d .
C88 C 0.9222(4) 0.6720(4) 0.8886(3) 0.058(2) Uani 1 1 d .
C89 C 0.9522(5) 0.7291(5) 0.8999(3) 0.088(3) Uani 1 1 d .
H89 H 0.9709 0.7616 0.8743 0.105 Uiso 1 1 calc R
C90 C 0.9551(6) 0.7392(5) 0.9486(3) 0.136(5) Uani 1 1 d .
H90 H 0.9774 0.7780 0.9551 0.163 Uiso 1 1 calc R
C91 C 0.9272(7) 0.6959(7) 0.9878(4) 0.138(4) Uani 1 1 d .
C92 C 0.8997(6) 0.6356(7) 0.9756(4) 0.147(5) Uani 1 1 d .
H92 H 0.8832 0.6017 1.0014 0.176 Uiso 1 1 calc R
C93 C 0.8964(5) 0.6249(5) 0.9271(3) 0.102(3) Uani 1 1 d .
H93 H 0.8764 0.5850 0.9204 0.122 Uiso 1 1 calc R
C94 C 0.9276(7) 0.7126(7) 1.0417(4) 0.215(7) Uani 1 1 d .
H94A H 0.9253 0.7641 1.0397 0.323 Uiso 1 1 calc R
H94B H 0.9720 0.6884 1.0595 0.323 Uiso 1 1 calc R
H94C H 0.8857 0.6958 1.0594 0.323 Uiso 1 1 calc R
C95 C 0.8730(4) 0.9719(3) 0.7785(3) 0.0429(18) Uani 1 1 d .
C96 C 0.8283(4) 1.0367(3) 0.7768(3) 0.0494(19) Uani 1 1 d .
H96 H 0.8008 1.0577 0.7475 0.059 Uiso 1 1 calc R
C97 C 0.8232(4) 1.0711(4) 0.8175(3) 0.060(2) Uani 1 1 d .
H97 H 0.7928 1.1151 0.8150 0.072 Uiso 1 1 calc R
C98 C 0.8620(4) 1.0419(4) 0.8615(3) 0.055(2) Uani 1 1 d .
C99 C 0.9073(4) 0.9764(4) 0.8630(3) 0.065(2) Uani 1 1 d .
H99 H 0.9346 0.9552 0.8923 0.078 Uiso 1 1 calc R
C100 C 0.9126(4) 0.9420(4) 0.8224(3) 0.055(2) Uani 1 1 d .
H100 H 0.9432 0.8982 0.8247 0.066 Uiso 1 1 calc R
C101 C 0.8568(4) 1.0789(4) 0.9067(3) 0.080(3) Uani 1 1 d .
H10A H 0.8346 1.1284 0.8963 0.121 Uiso 1 1 calc R
H10B H 0.9053 1.0779 0.9205 0.121 Uiso 1 1 calc R
H10C H 0.8271 1.0539 0.9319 0.121 Uiso 1 1 calc R
C102 C 1.1554(3) 0.7974(3) 0.8377(2) 0.0383(17) Uani 1 1 d .
C103 C 1.1143(4) 0.8531(4) 0.8555(3) 0.061(2) Uani 1 1 d .
H103 H 1.0847 0.8890 0.8333 0.073 Uiso 1 1 calc R
C104 C 1.1169(4) 0.8557(4) 0.9058(3) 0.073(2) Uani 1 1 d .
H104 H 1.0876 0.8927 0.9175 0.087 Uiso 1 1 calc R
C105 C 1.2000(4) 0.7469(4) 0.8709(3) 0.054(2) Uani 1 1 d .
H105 H 1.2289 0.7095 0.8594 0.065 Uiso 1 1 calc R
C106 C 1.2025(4) 0.7506(4) 0.9213(3) 0.067(2) Uani 1 1 d .
H106 H 1.2328 0.7152 0.9434 0.081 Uiso 1 1 calc R
C107 C 1.1614(5) 0.8053(5) 0.9393(3) 0.065(2) Uani 1 1 d .
C108 C 1.1640(4) 0.8076(5) 0.9950(3) 0.105(3) Uani 1 1 d .
H10D H 1.1853 0.8496 0.9998 0.157 Uiso 1 1 calc R
H10E H 1.1935 0.7646 1.0129 0.157 Uiso 1 1 calc R
H10F H 1.1149 0.8099 1.0078 0.157 Uiso 1 1 calc R
C109 C 0.4143(4) 0.7202(3) 0.1286(2) 0.0399(17) Uani 1 1 d .
C110 C 0.3774(3) 0.6586(4) 0.1341(2) 0.0398(17) Uani 1 1 d .
C111 C 0.4191(3) 0.5889(3) 0.1401(2) 0.0358(16) Uani 1 1 d .
C112 C 0.4966(3) 0.5820(3) 0.1423(2) 0.0361(17) Uani 1 1 d .
C113 C 0.5327(3) 0.6445(3) 0.1354(2) 0.0365(17) Uani 1 1 d .
C114 C 0.4922(4) 0.7134(3) 0.1301(2) 0.0390(17) Uani 1 1 d .
C115 C 0.2089(3) 0.4092(3) 0.3337(2) 0.0462(19) Uani 1 1 d .
H11A H 0.2011 0.3631 0.3253 0.055 Uiso 1 1 calc R
H11B H 0.1627 0.4300 0.3458 0.055 Uiso 1 1 calc R
C116 C 0.2659(3) 0.3945(4) 0.3764(2) 0.065(2) Uani 1 1 d .
H11C H 0.3115 0.3716 0.3656 0.097 Uiso 1 1 calc R
H11D H 0.2486 0.3629 0.4050 0.097 Uiso 1 1 calc R
H11E H 0.2736 0.4394 0.3857 0.097 Uiso 1 1 calc R
C117 C 0.2948(3) 0.4270(3) 0.2618(2) 0.0447(18) Uani 1 1 d .
H11F H 0.3061 0.4624 0.2328 0.054 Uiso 1 1 calc R
H11G H 0.3360 0.4191 0.2856 0.054 Uiso 1 1 calc R
C118 C 0.2891(4) 0.3572(3) 0.2448(3) 0.070(2) Uani 1 1 d .
H11H H 0.2789 0.3211 0.2732 0.105 Uiso 1 1 calc R
H11I H 0.3347 0.3412 0.2303 0.105 Uiso 1 1 calc R
H11J H 0.2499 0.3645 0.2200 0.105 Uiso 1 1 calc R
C119 C 0.1598(3) 0.4702(3) 0.2518(2) 0.0430(18) Uani 1 1 d .
H11K H 0.1484 0.4230 0.2477 0.052 Uiso 1 1 calc R
H11L H 0.1186 0.4926 0.2685 0.052 Uiso 1 1 calc R
C120 C 0.1655(3) 0.5154(4) 0.2008(2) 0.059(2) Uani 1 1 d .
H12A H 0.1769 0.5624 0.2041 0.089 Uiso 1 1 calc R
H12B H 0.1195 0.5206 0.1827 0.089 Uiso 1 1 calc R
H12C H 0.2039 0.4923 0.1828 0.089 Uiso 1 1 calc R
C121 C 0.2455(3) 0.5300(3) 0.2964(2) 0.0427(18) Uani 1 1 d .
H12D H 0.2597 0.5587 0.2650 0.051 Uiso 1 1 calc R
H12E H 0.2879 0.5202 0.3193 0.051 Uiso 1 1 calc R
C122 C 0.1841(3) 0.5747(3) 0.3186(3) 0.063(2) Uani 1 1 d .
H12F H 0.1445 0.5911 0.2942 0.095 Uiso 1 1 calc R
H12G H 0.2024 0.6159 0.3278 0.095 Uiso 1 1 calc R
H12H H 0.1663 0.5454 0.3481 0.095 Uiso 1 1 calc R
C123 C 0.4320(7) 0.8955(5) 0.2317(5) 0.155(7) Uani 1 1 d .
H12I H 0.4166 0.8608 0.2598 0.186 Uiso 1 1 calc R
H12J H 0.4607 0.8683 0.2096 0.186 Uiso 1 1 calc R
C124 C 0.3654(6) 0.9369(7) 0.2034(5) 0.177(7) Uani 1 1 d .
H12K H 0.3353 0.9618 0.2255 0.266 Uiso 1 1 calc R
H12L H 0.3378 0.9041 0.1908 0.266 Uiso 1 1 calc R
H12M H 0.3801 0.9717 0.1757 0.266 Uiso 1 1 calc R
C125 C 0.5449(6) 0.8900(4) 0.2803(4) 0.117(5) Uani 1 1 d .
H12N H 0.5254 0.8588 0.3087 0.141 Uiso 1 1 calc R
H12O H 0.5672 0.8590 0.2581 0.141 Uiso 1 1 calc R
C126 C 0.6050(6) 0.9266(6) 0.3001(5) 0.188(6) Uani 1 1 d .
H12P H 0.6274 0.9550 0.2723 0.282 Uiso 1 1 calc R
H12Q H 0.6418 0.8902 0.3185 0.282 Uiso 1 1 calc R
H12R H 0.5839 0.9576 0.3222 0.282 Uiso 1 1 calc R
C127 C 0.4381(4) 0.9864(4) 0.2860(3) 0.090(3) Uani 1 1 d .
H12S H 0.4006 1.0215 0.2664 0.108 Uiso 1 1 calc R
H12T H 0.4725 1.0132 0.2994 0.108 Uiso 1 1 calc R
C128 C 0.4015(6) 0.9426(4) 0.3299(4) 0.147(5) Uani 1 1 d .
H12U H 0.3590 0.9257 0.3177 0.221 Uiso 1 1 calc R
H12V H 0.3865 0.9727 0.3539 0.221 Uiso 1 1 calc R
H12W H 0.4357 0.9018 0.3458 0.221 Uiso 1 1 calc R
C129 C 0.5068(4) 0.9972(3) 0.2089(3) 0.080(3) Uani 1 1 d .
H12$ H 0.4651 1.0317 0.1939 0.096 Uiso 1 1 calc R
H312 H 0.5402 1.0239 0.2234 0.096 Uiso 1 1 calc R
C130 C 0.5464(5) 0.9640(4) 0.1673(3) 0.111(4) Uani 1 1 d .
H13D H 0.5888 0.9310 0.1815 0.167 Uiso 1 1 calc R
H13E H 0.5619 1.0019 0.1421 0.167 Uiso 1 1 calc R
H13F H 0.5136 0.9382 0.1521 0.167 Uiso 1 1 calc R
C131 C 0.7687(4) -0.0067(3) 0.5671(3) 0.077(3) Uani 1 1 d .
H13G H 0.7652 -0.0135 0.6035 0.092 Uiso 1 1 calc R
H13H H 0.7723 -0.0543 0.5581 0.092 Uiso 1 1 calc R
C132 C 0.6984(4) 0.0394(4) 0.5428(4) 0.110(4) Uani 1 1 d .
H13I H 0.6937 0.0861 0.5523 0.164 Uiso 1 1 calc R
H13J H 0.6564 0.0156 0.5542 0.164 Uiso 1 1 calc R
H13K H 0.7009 0.0454 0.5068 0.164 Uiso 1 1 calc R
C133 C 0.9000(4) -0.0280(3) 0.5786(3) 0.062(2) Uani 1 1 d .
H13L H 0.8892 -0.0385 0.6142 0.075 Uiso 1 1 calc R
H13M H 0.9013 -0.0728 0.5660 0.075 Uiso 1 1 calc R
C134 C 0.9740(4) -0.0038(4) 0.5730(3) 0.092(3) Uani 1 1 d .
H13N H 0.9841 0.0098 0.5378 0.138 Uiso 1 1 calc R
H13O H 1.0105 -0.0426 0.5886 0.138 Uiso 1 1 calc R
H13P H 0.9752 0.0373 0.5890 0.138 Uiso 1 1 calc R
C135 C 0.8378(4) 0.0997(3) 0.5647(3) 0.067(2) Uani 1 1 d .
H13Q H 0.7986 0.1331 0.5455 0.081 Uiso 1 1 calc R
H13R H 0.8842 0.1176 0.5550 0.081 Uiso 1 1 calc R
C136 C 0.8268(5) 0.0984(4) 0.6208(3) 0.098(3) Uani 1 1 d .
H13S H 0.7828 0.0774 0.6311 0.147 Uiso 1 1 calc R
H13T H 0.8222 0.1470 0.6270 0.147 Uiso 1 1 calc R
H13U H 0.8684 0.0698 0.6398 0.147 Uiso 1 1 calc R
C137 C 0.8472(4) 0.0381(4) 0.4946(2) 0.057(2) Uani 1 1 d .
H13V H 0.8082 0.0753 0.4789 0.068 Uiso 1 1 calc R
H13W H 0.8937 0.0565 0.4866 0.068 Uiso 1 1 calc R
C138 C 0.8454(4) -0.0276(3) 0.4714(3) 0.068(2) Uani 1 1 d .
H313 H 0.8859 -0.0638 0.4848 0.102 Uiso 1 1 calc R
H315 H 0.8493 -0.0143 0.4355 0.102 Uiso 1 1 calc R
H13Z H 0.7998 -0.0469 0.4792 0.102 Uiso 1 1 calc R
C139 C 0.2913(3) 0.4670(3) 0.7370(2) 0.0440(18) Uani 1 1 d .
H314 H 0.3158 0.4354 0.7160 0.053 Uiso 1 1 calc R
H316 H 0.3260 0.4693 0.7635 0.053 Uiso 1 1 calc R
C140 C 0.2270(3) 0.4328(3) 0.7610(3) 0.066(2) Uani 1 1 d .
H14D H 0.2041 0.4616 0.7838 0.099 Uiso 1 1 calc R
H14E H 0.2440 0.3848 0.7793 0.099 Uiso 1 1 calc R
H14F H 0.1919 0.4301 0.7353 0.099 Uiso 1 1 calc R
C141 C 0.3454(3) 0.5641(3) 0.6841(2) 0.0429(18) Uani 1 1 d .
H14G H 0.3815 0.5552 0.7116 0.051 Uiso 1 1 calc R
H14H H 0.3628 0.5329 0.6608 0.051 Uiso 1 1 calc R
C142 C 0.3431(3) 0.6415(3) 0.6573(2) 0.054(2) Uani 1 1 d .
H14I H 0.3081 0.6511 0.6296 0.081 Uiso 1 1 calc R
H14J H 0.3910 0.6496 0.6448 0.081 Uiso 1 1 calc R
H14K H 0.3285 0.6733 0.6804 0.081 Uiso 1 1 calc R
C143 C 0.2192(3) 0.5425(3) 0.6628(2) 0.0432(18) Uani 1 1 d .
H14L H 0.1722 0.5331 0.6774 0.052 Uiso 1 1 calc R
H14M H 0.2121 0.5909 0.6420 0.052 Uiso 1 1 calc R
C144 C 0.2412(3) 0.4888(3) 0.6294(3) 0.056(2) Uani 1 1 d .
H14N H 0.2887 0.4962 0.6157 0.084 Uiso 1 1 calc R
H14O H 0.2054 0.4955 0.6023 0.084 Uiso 1 1 calc R
H14P H 0.2435 0.4404 0.6487 0.084 Uiso 1 1 calc R
C145 C 0.2377(3) 0.5954(3) 0.7355(2) 0.0422(18) Uani 1 1 d .
H14Q H 0.2262 0.6424 0.7134 0.051 Uiso 1 1 calc R
H14R H 0.1915 0.5798 0.7482 0.051 Uiso 1 1 calc R
C146 C 0.2843(3) 0.6035(3) 0.7791(3) 0.061(2) Uani 1 1 d .
H14S H 0.2932 0.5579 0.8023 0.091 Uiso 1 1 calc R
H14T H 0.2591 0.6396 0.7959 0.091 Uiso 1 1 calc R
H14U H 0.3304 0.6182 0.7669 0.091 Uiso 1 1 calc R
C147 C 0.3327(4) 0.8085(5) 0.7521(4) 0.104(3) Uani 1 1 d .
C148 C 0.3891(5) 0.8536(4) 0.7324(4) 0.084(3) Uani 1 1 d .
C149 C 0.5475(5) 0.8619(5) 0.9786(3) 0.124(4) Uani 1 1 d .
H318 H 0.5812 0.8218 0.9961 0.186 Uiso 1 1 calc R
H14 H 0.4989 0.8581 0.9913 0.186 Uiso 1 1 calc R
H14Z H 0.5628 0.9066 0.9838 0.186 Uiso 1 1 calc R
C150 C 0.5472(6) 0.8606(6) 0.9250(4) 0.111(4) Uani 1 1 d .
C151 C 0.7452(7) 0.8947(6) 0.9340(5) 0.124(5) Uani 1 1 d .
C152 C 0.7614(6) 0.8595(6) 0.8941(4) 0.176(6) Uani 1 1 d .
H15A H 0.7667 0.8947 0.8640 0.263 Uiso 1 1 calc R
H15B H 0.7221 0.8323 0.8891 0.263 Uiso 1 1 calc R
H15C H 0.8065 0.8270 0.9015 0.263 Uiso 1 1 calc R
C153 C 0.9407(11) 0.8604(11) 0.1571(8) 0.120(7) Uiso 0.50 1 d P
C154 C 0.9208(13) 0.9161(13) 0.1202(10) 0.160(9) Uiso 0.50 1 d P
C155 C 0.918(2) 0.9359(18) 0.0312(14) 0.220(15) Uiso 0.50 1 d P
C156 C 0.8764(16) 0.9496(14) 0.0554(12) 0.180(12) Uiso 0.50 1 d P
C157 C 0.5612(16) 0.9744(15) 0.4616(12) 0.189(12) Uiso 0.50 1 d P
C158 C 0.5916(15) 0.9282(14) 0.4358(11) 0.183(11) Uiso 0.50 1 d P

loop_
_atom_site_aniso_label
_atom_site_aniso_U_11
_atom_site_aniso_U_22
_atom_site_aniso_U_33
_atom_site_aniso_U_23
_atom_site_aniso_U_13
_atom_site_aniso_U_12
Ni1 0.0366(5) 0.0370(5) 0.0281(5) -0.0091(4) 0.0021(4) -0.0035(4)
Ni2 0.0454(6) 0.0525(5) 0.0307(5) -0.0125(5) 0.0042(4) -0.0128(4)
Fe1 0.0362(6) 0.0371(5) 0.0308(6) -0.0098(5) 0.0009(5) -0.0054(4)
Fe2 0.0407(6) 0.0401(6) 0.0315(6) -0.0062(5) 0.0017(5) -0.0039(4)
Fe3 0.0419(6) 0.0403(6) 0.0354(6) -0.0097(5) 0.0006(5) -0.0066(4)
Fe4 0.0417(6) 0.0391(5) 0.0321(6) -0.0103(5) 0.0055(5) -0.0073(4)
Fe5 0.0422(6) 0.0396(5) 0.0310(6) -0.0084(5) 0.0020(5) -0.0064(4)
Fe6 0.0448(6) 0.0379(5) 0.0327(6) -0.0081(5) 0.0018(5) -0.0081(4)
S1 0.0353(10) 0.0418(10) 0.0317(10) -0.0083(9) 0.0043(8) -0.0074(8)
S2 0.0496(11) 0.0351(10) 0.0372(11) -0.0081(9) 0.0002(9) -0.0055(8)
S3 0.0364(10) 0.0416(10) 0.0301(10) -0.0112(9) -0.0007(8) -0.0031(8)
S4 0.0438(11) 0.0435(10) 0.0271(10) -0.0090(9) 0.0004(8) -0.0057(8)
S5 0.0458(11) 0.0393(10) 0.0298(10) -0.0082(9) 0.0034(9) -0.0110(8)
S6 0.0501(12) 0.0494(11) 0.0439(12) -0.0142(10) -0.0057(9) 0.0077(9)
S7 0.0410(11) 0.0530(11) 0.0428(12) -0.0072(10) 0.0023(9) -0.0103(8)
S8 0.0392(11) 0.0759(13) 0.0513(13) -0.0249(12) -0.0069(10) 0.0004(9)
S9 0.0647(13) 0.0499(12) 0.0486(13) -0.0091(11) -0.0041(11) 0.0066(9)
S10 0.0669(13) 0.0473(11) 0.0441(12) 0.0024(10) -0.0044(10) -0.0169(9)
S11 0.0409(11) 0.0626(12) 0.0413(12) -0.0110(10) 0.0048(9) -0.0128(9)
S12 0.0465(11) 0.0458(10) 0.0382(11) -0.0071(10) 0.0108(9) -0.0020(8)
S13 0.0480(11) 0.0515(11) 0.0311(11) -0.0051(10) -0.0008(9) -0.0160(9)
S14 0.0408(11) 0.0435(10) 0.0331(11) -0.0132(9) 0.0044(8) -0.0031(8)
S15 0.0474(11) 0.0463(11) 0.0351(11) -0.0018(9) 0.0023(9) -0.0069(8)
S16 0.0433(11) 0.0455(10) 0.0320(11) -0.0124(9) 0.0046(9) -0.0138(8)
S17 0.0449(11) 0.0406(10) 0.0292(10) -0.0122(9) 0.0026(8) -0.0062(8)
S18 0.0536(12) 0.0368(10) 0.0383(11) -0.0122(9) 0.0044(9) -0.0116(8)
S19 0.0420(11) 0.0503(11) 0.0464(12) -0.0171(10) 0.0027(9) -0.0081(8)
S20 0.0449(11) 0.0548(11) 0.0361(11) -0.0096(10) -0.0017(9) -0.0004(9)
S21 0.0401(11) 0.0382(10) 0.0403(11) -0.0076(9) -0.0074(9) -0.0015(8)
S22 0.0442(11) 0.0508(11) 0.0420(12) -0.0104(10) 0.0057(9) -0.0133(9)
S23 0.0381(11) 0.0859(14) 0.0343(11) -0.0109(11) 0.0053(9) 0.0038(10)
S24 0.0595(13) 0.0510(11) 0.0383(12) -0.0125(10) -0.0054(10) 0.0148(9)
S25 0.0629(13) 0.0351(10) 0.0468(12) -0.0106(10) 0.0073(10) -0.0048(9)
S26 0.0400(11) 0.0502(11) 0.0351(11) -0.0086(10) -0.0009(9) -0.0097(8)
P1 0.0453(12) 0.0429(11) 0.0341(11) -0.0101(10) 0.0043(9) -0.0021(9)
P2 0.0436(11) 0.0451(11) 0.0323(11) -0.0122(10) -0.0016(9) -0.0067(9)
P3 0.0564(13) 0.0406(11) 0.0360(12) -0.0108(10) 0.0074(10) -0.0122(9)
P4 0.0546(13) 0.0601(13) 0.0400(13) -0.0143(11) -0.0010(10) -0.0169(10)
N1 0.030(3) 0.043(3) 0.033(3) -0.008(3) 0.006(3) -0.009(3)
N2 0.111(6) 0.040(4) 0.116(7) -0.030(5) 0.061(5) -0.023(4)
N3 0.079(5) 0.029(3) 0.053(4) -0.006(3) 0.013(4) 0.004(3)
N4 0.028(3) 0.047(3) 0.038(4) -0.015(3) 0.000(3) -0.003(3)
N5 0.090(7) 0.090(6) 0.152(9) -0.024(6) 0.006(6) -0.018(5)
N6 0.207(11) 0.200(10) 0.077(7) 0.001(8) 0.034(8) 0.054(8)
N7 0.267(13) 0.145(9) 0.122(9) -0.061(7) 0.090(9) -0.080(8)
C1 0.061(5) 0.056(4) 0.039(5) -0.012(4) 0.010(4) -0.003(4)
C2 0.059(5) 0.062(5) 0.048(5) -0.024(4) 0.015(4) -0.006(4)
C3 0.069(5) 0.059(5) 0.047(5) -0.013(4) -0.009(4) -0.005(4)
C4 0.052(5) 0.069(5) 0.050(5) -0.033(4) 0.012(4) -0.005(4)
C5 0.062(5) 0.064(5) 0.045(5) -0.015(4) -0.007(4) 0.003(4)
C6 0.059(5) 0.083(5) 0.045(5) -0.016(4) -0.003(4) -0.030(4)
C7 0.023(4) 0.034(4) 0.033(4) -0.009(4) -0.003(3) -0.006(3)
C8 0.031(4) 0.041(4) 0.030(4) -0.009(4) 0.003(3) -0.007(3)
C9 0.045(4) 0.031(4) 0.050(5) -0.018(4) -0.005(4) -0.006(3)
C10 0.036(4) 0.043(4) 0.032(4) -0.014(4) 0.004(3) -0.008(3)
C11 0.030(4) 0.032(4) 0.030(4) -0.013(3) -0.001(3) -0.001(3)
C12 0.033(4) 0.026(4) 0.043(5) -0.010(4) -0.005(3) -0.004(3)
C13 0.057(5) 0.040(4) 0.052(5) -0.008(4) 0.009(4) -0.015(3)
C14 0.080(6) 0.057(5) 0.048(5) -0.025(4) 0.009(4) -0.013(4)
C15 0.039(5) 0.033(4) 0.038(5) 0.002(4) -0.004(4) 0.000(3)
C16 0.043(5) 0.056(5) 0.034(5) -0.004(4) 0.006(4) -0.006(4)
C17 0.035(4) 0.053(5) 0.050(5) 0.004(4) 0.001(4) 0.000(3)
C18 0.043(5) 0.044(4) 0.041(5) -0.004(4) -0.005(4) -0.003(3)
C19 0.040(5) 0.038(4) 0.039(5) -0.003(4) -0.001(4) -0.006(3)
C20 0.033(4) 0.038(4) 0.039(5) -0.005(4) 0.001(4) -0.001(3)
C21 0.051(5) 0.080(5) 0.049(5) -0.006(5) 0.005(4) 0.000(4)
C22 0.046(5) 0.070(5) 0.058(5) -0.007(5) -0.002(4) -0.007(4)
C23 0.038(4) 0.035(4) 0.057(5) -0.008(4) 0.010(4) -0.008(3)
C24 0.048(5) 0.055(5) 0.050(5) -0.010(4) -0.002(4) -0.014(4)
C25 0.056(5) 0.070(5) 0.060(6) -0.015(5) 0.019(5) -0.033(4)
C26 0.067(6) 0.058(5) 0.036(5) -0.010(4) 0.017(4) -0.023(4)
C27 0.057(5) 0.039(4) 0.036(5) -0.008(4) 0.013(4) -0.017(3)
C28 0.042(5) 0.039(4) 0.041(5) -0.008(4) 0.008(4) -0.012(3)
C29 0.051(5) 0.104(6) 0.063(6) -0.004(5) 0.004(4) -0.034(4)
C30 0.089(6) 0.102(6) 0.060(6) 0.001(5) 0.016(5) -0.051(5)
C31 0.051(5) 0.049(5) 0.066(6) 0.009(5) -0.008(4) -0.003(4)
C32 0.076(6) 0.061(6) 0.078(7) 0.011(6) -0.011(5) -0.012(4)
C33 0.104(8) 0.076(7) 0.082(8) 0.044(7) -0.043(7) -0.034(6)
C34 0.096(8) 0.130(10) 0.062(8) 0.012(8) -0.022(6) -0.061(7)
C35 0.111(8) 0.077(7) 0.052(7) 0.008(6) -0.008(5) -0.015(5)
C36 0.077(6) 0.070(6) 0.047(6) 0.001(5) -0.015(5) 0.003(5)
C37 0.146(10) 0.195(11) 0.061(7) 0.032(8) -0.027(6) -0.081(8)
C38 0.054(5) 0.045(4) 0.043(5) -0.008(4) 0.013(4) -0.011(4)
C39 0.079(7) 0.171(9) 0.057(6) -0.027(7) 0.027(5) -0.049(6)
C40 0.101(9) 0.185(11) 0.070(8) -0.008(8) 0.044(7) -0.036(8)
C41 0.117(9) 0.072(6) 0.052(7) -0.011(5) 0.036(6) -0.022(6)
C42 0.106(8) 0.107(7) 0.050(6) -0.019(6) 0.013(6) -0.043(6)
C43 0.079(6) 0.107(7) 0.032(5) -0.017(5) 0.020(5) -0.039(5)
C44 0.200(11) 0.102(7) 0.052(6) -0.013(6) 0.058(7) -0.026(7)
C45 0.043(4) 0.037(4) 0.031(4) -0.016(4) 0.000(4) -0.003(3)
C46 0.043(5) 0.100(6) 0.041(5) -0.019(5) 0.007(4) -0.019(4)
C47 0.043(5) 0.103(6) 0.050(5) -0.026(5) -0.006(4) -0.017(4)
C48 0.047(5) 0.061(5) 0.027(4) -0.015(4) -0.002(4) 0.003(4)
C49 0.058(6) 0.078(5) 0.036(5) -0.018(5) 0.005(4) -0.015(4)
C50 0.041(4) 0.068(5) 0.037(5) -0.009(4) 0.006(4) -0.016(4)
C51 0.063(5) 0.085(6) 0.047(5) -0.025(5) -0.005(4) 0.003(4)
C52 0.066(5) 0.055(4) 0.049(5) -0.011(4) 0.006(4) -0.018(4)
C53 0.085(6) 0.050(4) 0.048(5) -0.013(4) 0.021(4) -0.006(4)
C54 0.072(5) 0.058(5) 0.042(5) -0.013(4) 0.007(4) -0.018(4)
C55 0.062(5) 0.067(5) 0.036(5) -0.008(4) -0.006(4) -0.015(4)
C56 0.068(5) 0.087(6) 0.049(5) -0.012(5) -0.020(4) -0.001(4)
C57 0.092(6) 0.093(6) 0.062(6) -0.009(5) -0.006(5) -0.048(5)
C58 0.026(4) 0.035(4) 0.037(4) -0.004(4) 0.002(3) -0.005(3)
C59 0.025(4) 0.028(4) 0.034(4) 0.004(4) 0.005(3) 0.000(3)
C60 0.032(4) 0.039(4) 0.032(4) -0.007(4) 0.000(3) -0.002(3)
C61 0.044(4) 0.050(5) 0.034(5) -0.005(4) -0.002(4) -0.009(3)
C62 0.049(5) 0.035(4) 0.048(5) 0.007(4) -0.004(4) -0.013(3)
C63 0.034(4) 0.032(4) 0.044(5) -0.006(4) 0.000(4) -0.003(3)
C64 0.065(5) 0.038(4) 0.054(5) -0.001(4) -0.005(4) -0.008(3)
C65 0.098(6) 0.062(5) 0.047(5) -0.004(5) -0.022(5) -0.010(4)
C66 0.035(4) 0.042(4) 0.034(4) 0.002(4) 0.004(3) -0.009(3)
C67 0.044(4) 0.034(4) 0.032(4) -0.003(4) -0.003(3) -0.014(3)
C68 0.056(5) 0.036(4) 0.025(4) -0.001(4) 0.000(4) -0.005(4)
C69 0.066(5) 0.038(4) 0.042(5) -0.009(4) 0.001(4) -0.020(4)
C70 0.051(5) 0.049(5) 0.058(5) -0.010(4) 0.003(4) -0.025(4)
C71 0.051(5) 0.041(4) 0.041(5) 0.000(4) 0.007(4) -0.011(4)
C72 0.048(5) 0.074(5) 0.064(6) -0.024(5) 0.010(4) -0.027(4)
C73 0.088(6) 0.077(6) 0.091(7) -0.038(5) 0.024(5) -0.034(5)
C74 0.033(4) 0.028(4) 0.044(5) -0.007(4) -0.004(4) 0.001(3)
C75 0.030(4) 0.037(4) 0.051(5) -0.010(4) 0.002(4) 0.000(3)
C76 0.032(4) 0.040(4) 0.043(5) -0.007(4) 0.003(4) -0.001(3)
C77 0.033(4) 0.037(4) 0.043(5) -0.007(4) 0.002(4) -0.003(3)
C78 0.030(4) 0.033(4) 0.053(5) -0.011(4) -0.001(4) -0.001(3)
C79 0.039(5) 0.029(4) 0.043(5) -0.002(4) -0.005(4) -0.006(3)
C80 0.041(5) 0.068(5) 0.060(5) -0.010(4) -0.001(4) -0.009(4)
C81 0.042(5) 0.069(5) 0.055(5) -0.012(4) 0.006(4) 0.008(4)
C82 0.046(4) 0.040(4) 0.023(4) -0.014(3) 0.005(3) -0.008(3)
C83 0.042(4) 0.036(4) 0.021(4) -0.011(3) -0.001(3) 0.003(3)
C84 0.041(4) 0.040(4) 0.025(4) -0.018(3) 0.003(3) 0.000(3)
C85 0.049(5) 0.037(4) 0.026(4) -0.003(4) -0.004(3) 0.003(3)
C86 0.026(4) 0.049(4) 0.029(4) -0.008(4) -0.001(3) 0.009(3)
C87 0.035(4) 0.057(4) 0.021(4) -0.015(4) 0.003(3) -0.012(3)
C88 0.065(5) 0.072(5) 0.039(5) 0.002(5) 0.007(4) -0.036(4)
C89 0.136(8) 0.109(7) 0.037(6) -0.024(6) 0.019(5) -0.075(6)
C90 0.249(13) 0.155(10) 0.041(6) -0.032(7) 0.033(8) -0.147(9)
C91 0.206(12) 0.182(12) 0.051(7) -0.027(8) 0.008(8) -0.117(10)
C92 0.220(13) 0.187(12) 0.042(7) 0.027(8) -0.007(8) -0.132(10)
C93 0.137(9) 0.130(8) 0.045(6) 0.009(7) -0.004(6) -0.082(7)
C94 0.37(2) 0.281(16) 0.041(7) -0.038(9) 0.021(10) -0.209(14)
C95 0.048(5) 0.035(4) 0.045(5) -0.011(4) 0.002(4) 0.003(3)
C96 0.058(5) 0.044(5) 0.045(5) -0.010(4) -0.005(4) 0.002(4)
C97 0.075(6) 0.035(4) 0.063(6) -0.003(5) 0.006(5) 0.011(4)
C98 0.066(6) 0.049(5) 0.057(6) -0.024(5) 0.020(5) -0.011(4)
C99 0.072(6) 0.076(6) 0.045(5) -0.021(5) -0.013(4) 0.017(5)
C100 0.063(5) 0.050(5) 0.052(5) -0.026(5) -0.008(4) 0.018(4)
C101 0.104(7) 0.072(5) 0.076(6) -0.046(5) 0.005(5) -0.003(5)
C102 0.044(4) 0.039(4) 0.037(4) -0.015(4) 0.000(4) -0.010(3)
C103 0.060(5) 0.074(6) 0.053(6) -0.027(5) -0.014(4) 0.002(4)
C104 0.062(6) 0.098(7) 0.066(6) -0.048(6) -0.010(5) 0.012(5)
C105 0.068(6) 0.050(5) 0.046(5) -0.019(5) -0.014(4) 0.001(4)
C106 0.086(6) 0.060(5) 0.053(6) -0.006(5) -0.025(5) -0.008(5)
C107 0.073(6) 0.089(7) 0.041(5) -0.020(5) -0.009(5) -0.027(5)
C108 0.111(8) 0.177(9) 0.040(6) -0.045(6) 0.003(5) -0.033(6)
C109 0.062(5) 0.040(4) 0.019(4) -0.004(3) 0.002(4) -0.012(4)
C110 0.043(4) 0.056(5) 0.020(4) -0.007(4) -0.005(3) -0.002(4)
C111 0.040(4) 0.049(4) 0.016(4) -0.001(3) -0.002(3) -0.006(3)
C112 0.047(5) 0.042(4) 0.019(4) -0.003(3) 0.006(3) -0.007(3)
C113 0.040(4) 0.043(4) 0.026(4) -0.006(4) 0.001(3) -0.006(4)
C114 0.047(5) 0.047(4) 0.021(4) -0.002(4) 0.002(3) -0.008(4)
C115 0.036(4) 0.056(4) 0.046(5) -0.003(4) 0.012(4) -0.015(3)
C116 0.052(5) 0.087(6) 0.043(5) 0.021(5) 0.002(4) -0.015(4)
C117 0.028(4) 0.068(5) 0.038(4) -0.013(4) 0.003(3) -0.005(3)
C118 0.061(5) 0.067(5) 0.092(7) -0.049(5) 0.002(5) 0.001(4)
C119 0.029(4) 0.062(5) 0.041(5) -0.016(4) 0.001(3) -0.008(3)
C120 0.044(5) 0.085(5) 0.042(5) 0.005(5) -0.009(4) -0.010(4)
C121 0.042(4) 0.050(4) 0.039(5) -0.011(4) -0.001(3) -0.014(3)
C122 0.054(5) 0.071(5) 0.071(6) -0.034(5) -0.001(4) -0.003(4)
C123 0.176(12) 0.092(8) 0.245(17) -0.110(10) 0.155(13) -0.085(9)
C124 0.110(10) 0.222(14) 0.263(18) -0.185(14) 0.031(11) -0.051(9)
C125 0.132(9) 0.028(5) 0.176(12) 0.004(6) 0.089(9) 0.013(6)
C126 0.139(12) 0.112(10) 0.291(19) -0.013(11) -0.039(12) 0.026(8)
C127 0.118(7) 0.040(5) 0.116(8) -0.028(5) 0.052(7) -0.005(5)
C128 0.231(12) 0.057(6) 0.154(10) -0.022(6) 0.135(10) -0.021(7)
C129 0.098(7) 0.041(5) 0.105(8) -0.017(5) 0.039(6) -0.025(4)
C130 0.138(9) 0.071(6) 0.128(9) -0.020(6) 0.083(8) -0.027(5)
C131 0.090(7) 0.039(5) 0.097(7) -0.004(5) 0.044(6) -0.009(5)
C132 0.073(7) 0.075(6) 0.176(11) -0.012(7) 0.052(7) -0.013(5)
C133 0.097(7) 0.049(5) 0.038(5) -0.012(4) 0.003(5) 0.004(5)
C134 0.095(7) 0.107(7) 0.063(6) -0.003(6) -0.009(5) 0.011(6)
C135 0.099(6) 0.043(5) 0.060(6) -0.012(5) 0.022(5) -0.007(4)
C136 0.179(10) 0.058(5) 0.063(6) -0.027(5) 0.028(7) -0.014(5)
C137 0.074(6) 0.058(5) 0.029(5) 0.006(4) 0.008(4) 0.006(4)
C138 0.083(6) 0.067(5) 0.053(5) -0.020(5) -0.003(4) 0.008(4)
C139 0.039(4) 0.045(4) 0.045(5) -0.007(4) -0.006(4) 0.002(3)
C140 0.048(5) 0.062(5) 0.086(7) -0.006(5) 0.003(4) -0.010(4)
C141 0.022(4) 0.063(5) 0.051(5) -0.031(4) 0.006(3) -0.003(3)
C142 0.043(5) 0.066(5) 0.049(5) 0.001(4) 0.005(4) -0.007(4)
C143 0.032(4) 0.048(4) 0.050(5) -0.012(4) -0.002(4) -0.001(3)
C144 0.051(5) 0.066(5) 0.056(5) -0.026(4) -0.015(4) -0.004(4)
C145 0.033(4) 0.055(4) 0.042(5) -0.021(4) -0.006(4) 0.000(3)
C146 0.053(5) 0.076(5) 0.056(5) -0.035(5) 0.000(4) 0.013(4)
C147 0.056(6) 0.125(7) 0.118(9) 0.031(7) 0.005(5) -0.043(5)
C148 0.080(8) 0.063(6) 0.102(8) -0.019(6) -0.009(6) 0.019(5)
C149 0.108(8) 0.184(10) 0.075(8) -0.003(8) 0.014(7) -0.032(7)
C150 0.104(8) 0.137(9) 0.076(8) 0.003(9) 0.024(8) 0.013(6)
C151 0.151(10) 0.123(9) 0.120(11) -0.054(8) 0.074(10) -0.056(8)
C152 0.150(11) 0.279(15) 0.155(12) -0.149(12) 0.067(10) -0.083(10)

loop_
_atom_type_symbol
_atom_type_description
_atom_type_scat_dispersion_real
_atom_type_scat_dispersion_imag
_atom_type_scat_source
C C 0.0033 0.0016 'International Tables Vol C Tables 4.2.6.8 and 6.1.1.4'
H H 0.0000 0.0000 'International Tables Vol C Tables 4.2.6.8 and 6.1.1.4'
N N 0.0061 0.0033 'International Tables Vol C Tables 4.2.6.8 and 6.1.1.4'
P P 0.1023 0.0942 'International Tables Vol C Tables 4.2.6.8 and 6.1.1.4'
S S 0.1246 0.1234 'International Tables Vol C Tables 4.2.6.8 and 6.1.1.4'
Fe Fe 0.3463 0.8444 'International Tables Vol C Tables 4.2.6.8 and 6.1.1.4'
Ni Ni 0.3393 1.1124 'International Tables Vol C Tables 4.2.6.8 and 6.1.1.4'

loop_
_geom_angle_atom_site_label_1
_geom_angle_atom_site_label_2
_geom_angle_atom_site_label_3
_geom_angle
_geom_angle_site_symmetry_3
P2 Ni1 P1 87.09(8) .
P2 Ni1 S3 83.94(7) .
P1 Ni1 S3 162.99(7) .
P2 Ni1 S1 170.33(7) .
P1 Ni1 S1 86.82(7) .
S3 Ni1 S1 99.98(6) .
P2 Ni1 S2 93.62(6) .
P1 Ni1 S2 99.82(6) .
S3 Ni1 S2 95.16(6) .
S1 Ni1 S2 94.82(6) .
P2 Ni1 Fe1 134.14(6) .
P1 Ni1 Fe1 137.39(6) .
S3 Ni1 Fe1 50.24(5) .
S1 Ni1 Fe1 50.79(4) .
S2 Ni1 Fe1 89.28(5) .
P3 Ni2 P4 87.49(8) .
P3 Ni2 S14 84.86(7) .
P4 Ni2 S14 172.35(7) .
P3 Ni2 S16 162.34(7) .
P4 Ni2 S16 86.98(7) .
S14 Ni2 S16 100.32(7) .
P3 Ni2 Fe4 134.22(7) .
P4 Ni2 Fe4 137.39(6) .
S14 Ni2 Fe4 50.13(5) .
S16 Ni2 Fe4 50.72(5) .
P3 Ni2 S15 104.14(6) .
P4 Ni2 S15 91.75(7) .
S14 Ni2 S15 90.17(6) .
S16 Ni2 S15 92.78(6) .
Fe4 Ni2 S15 86.20(4) .
S3 Fe1 S1 100.83(7) .
S3 Fe1 S4 107.02(6) .
S1 Fe1 S4 106.58(6) .
S3 Fe1 S5 110.66(6) .
S1 Fe1 S5 110.77(6) .
S4 Fe1 S5 119.30(7) .
S3 Fe1 Fe2 101.15(5) .
S1 Fe1 Fe2 54.46(4) .
S4 Fe1 Fe2 54.16(5) .
S5 Fe1 Fe2 147.41(6) .
S3 Fe1 Fe3 55.33(5) .
S1 Fe1 Fe3 101.08(5) .
S4 Fe1 Fe3 53.67(5) .
S5 Fe1 Fe3 147.54(5) .
Fe2 Fe1 Fe3 59.76(3) .
S3 Fe1 Ni1 50.82(5) .
S1 Fe1 Ni1 51.08(5) .
S4 Fe1 Ni1 108.34(5) .
S5 Fe1 Ni1 132.35(5) .
Fe2 Fe1 Ni1 65.09(3) .
Fe3 Fe1 Ni1 65.42(3) .
S2 Fe2 S6 110.22(7) .
S2 Fe2 S4 104.32(7) .
S6 Fe2 S4 117.80(7) .
S2 Fe2 S1 104.05(7) .
S6 Fe2 S1 114.15(7) .
S4 Fe2 S1 105.01(6) .
S2 Fe2 Fe3 53.08(5) .
S6 Fe2 Fe3 144.86(6) .
S4 Fe2 Fe3 53.70(5) .
S1 Fe2 Fe3 100.58(5) .
S2 Fe2 Fe1 101.51(5) .
S6 Fe2 Fe1 148.18(6) .
S4 Fe2 Fe1 53.60(5) .
S1 Fe2 Fe1 53.39(4) .
Fe3 Fe2 Fe1 60.16(3) .
S2 Fe3 S4 104.92(7) .
S2 Fe3 S7 115.93(7) .
S4 Fe3 S7 121.39(7) .
S2 Fe3 S3 103.18(7) .
S4 Fe3 S3 104.33(6) .
S7 Fe3 S3 105.05(7) .
S2 Fe3 Fe2 53.10(5) .
S4 Fe3 Fe2 54.30(5) .
S7 Fe3 Fe2 155.37(6) .
S3 Fe3 Fe2 99.25(5) .
S2 Fe3 Fe1 101.45(5) .
S4 Fe3 Fe1 53.70(5) .
S7 Fe3 Fe1 140.85(6) .
S3 Fe3 Fe1 52.51(5) .
Fe2 Fe3 Fe1 60.07(3) .
S14 Fe4 S16 99.88(7) .
S14 Fe4 S17 106.89(6) .
S16 Fe4 S17 106.47(7) .
S14 Fe4 S18 112.65(7) .
S16 Fe4 S18 111.39(7) .
S17 Fe4 S18 117.88(7) .
S14 Fe4 Fe6 99.40(5) .
S16 Fe4 Fe6 55.01(5) .
S17 Fe4 Fe6 53.77(5) .
S18 Fe4 Fe6 147.44(6) .
S14 Fe4 Fe5 55.07(5) .
S16 Fe4 Fe5 101.47(5) .
S17 Fe4 Fe5 53.39(5) .
S18 Fe4 Fe5 146.83(6) .
Fe6 Fe4 Fe5 59.05(3) .
S14 Fe4 Ni2 50.24(5) .
S16 Fe4 Ni2 50.17(5) .
S17 Fe4 Ni2 110.43(5) .
S18 Fe4 Ni2 131.67(6) .
Fe6 Fe4 Ni2 66.22(3) .
Fe5 Fe4 Ni2 68.02(3) .
S15 Fe5 S17 103.82(7) .
S15 Fe5 S19 121.43(7) .
S17 Fe5 S19 120.39(7) .
S15 Fe5 S14 106.23(7) .
S17 Fe5 S14 103.99(6) .
S19 Fe5 S14 98.60(6) .
S15 Fe5 Fe6 53.44(5) .
S17 Fe5 Fe6 54.29(5) .
S19 Fe5 Fe6 163.45(6) .
S14 Fe5 Fe6 97.94(5) .
S15 Fe5 Fe4 104.41(6) .
S17 Fe5 Fe4 53.55(5) .
S19 Fe5 Fe4 131.98(6) .
S14 Fe5 Fe4 51.93(4) .
Fe6 Fe5 Fe4 60.18(3) .
S15 Fe6 S17 103.39(7) .
S15 Fe6 S20 113.39(7) .
S17 Fe6 S20 121.35(7) .
S15 Fe6 S16 109.55(7) .
S17 Fe6 S16 104.34(6) .
S20 Fe6 S16 104.22(7) .
S15 Fe6 Fe5 53.15(5) .
S17 Fe6 Fe5 54.12(5) .
S20 Fe6 Fe5 154.38(6) .
S16 Fe6 Fe5 101.13(5) .
S15 Fe6 Fe4 104.68(5) .
S17 Fe6 Fe4 53.76(5) .
S20 Fe6 Fe4 140.97(6) .
S16 Fe6 Fe4 52.80(5) .
Fe5 Fe6 Fe4 60.77(3) .
Fe1 S1 Ni1 78.13(6) .
Fe1 S1 Fe2 72.15(5) .
Ni1 S1 Fe2 81.64(6) .
Fe3 S2 Fe2 73.82(6) .
Fe3 S2 Ni1 77.21(5) .
Fe2 S2 Ni1 76.76(5) .
Fe1 S3 Ni1 78.94(6) .
Fe1 S3 Fe3 72.16(6) .
Ni1 S3 Fe3 81.85(6) .
Fe3 S4 Fe1 72.63(6) .
Fe3 S4 Fe2 72.00(6) .
Fe1 S4 Fe2 72.24(5) .
C7 S5 Fe1 117.5(2) .
C15 S6 Fe2 112.6(2) .
C23 S7 Fe3 112.8(2) .
C110 S8 C19 107.1(3) .
C31 S9 C109 101.9(3) .
C114 S10 C27 106.1(3) .
C38 S11 C113 101.7(3) .
C112 S12 C11 106.1(3) .
C45 S13 C111 100.2(3) .
Fe4 S14 Ni2 79.62(6) .
Fe4 S14 Fe5 73.00(5) .
Ni2 S14 Fe5 86.29(6) .
Fe5 S15 Fe6 73.41(6) .
Fe5 S15 Ni2 74.40(5) .
Fe6 S15 Ni2 71.95(5) .
Ni2 S16 Fe4 79.10(6) .
Ni2 S16 Fe6 83.62(6) .
Fe4 S16 Fe6 72.19(6) .
Fe5 S17 Fe4 73.05(5) .
Fe5 S17 Fe6 71.59(6) .
Fe4 S17 Fe6 72.47(6) .
C58 S18 Fe4 116.0(2) .
C66 S19 Fe5 110.3(2) .
C74 S20 Fe6 118.7(2) .
C82 S21 C60 106.2(3) .
C88 S22 C87 101.3(3) .
C86 S23 C76 106.3(3) .
C95 S24 C85 101.1(3) .
C84 S25 C68 105.3(3) .
C83 S26 C102 99.8(3) .
C2 P1 C1 103.8(3) .
C2 P1 C4 104.2(3) .
C1 P1 C4 102.9(3) .
C2 P1 Ni1 113.6(2) .
C1 P1 Ni1 121.1(2) .
C4 P1 Ni1 109.5(2) .
C5 P2 C6 104.0(3) .
C5 P2 C3 103.7(3) .
C6 P2 C3 103.3(3) .
C5 P2 Ni1 114.8(2) .
C6 P2 Ni1 120.9(2) .
C3 P2 Ni1 108.3(2) .
C53 P3 C52 104.8(3) .
C53 P3 C54 104.8(3) .
C52 P3 C54 104.5(3) .
C53 P3 Ni2 118.8(2) .
C52 P3 Ni2 113.5(2) .
C54 P3 Ni2 109.3(2) .
C57 P4 C56 103.9(3) .
C57 P4 C55 103.7(3) .
C56 P4 C55 105.0(3) .
C57 P4 Ni2 115.5(3) .
C56 P4 Ni2 119.8(2) .
C55 P4 Ni2 107.4(2) .
C115 N1 C121 111.7(5) .
C115 N1 C117 111.8(4) .
C121 N1 C117 105.2(4) .
C115 N1 C119 105.8(4) .
C121 N1 C119 111.0(5) .
C117 N1 C119 111.5(5) .
C123 N2 C127 112.2(7) .
C123 N2 C129 112.1(8) .
C127 N2 C129 105.3(5) .
C123 N2 C125 106.5(7) .
C127 N2 C125 109.9(7) .
C129 N2 C125 110.8(6) .
C135 N3 C133 111.9(6) .
C135 N3 C131 112.4(5) .
C133 N3 C131 104.6(5) .
C135 N3 C137 105.5(5) .
C133 N3 C137 111.2(5) .
C131 N3 C137 111.4(6) .
C145 N4 C139 111.8(5) .
C145 N4 C141 111.0(5) .
C139 N4 C141 106.8(4) .
C145 N4 C143 105.8(4) .
C139 N4 C143 111.2(4) .
C141 N4 C143 110.3(5) .
C157 N10 N10 109(5) 2_676
C4 C3 P2 106.9(4) .
C3 C4 P1 109.4(5) .
C12 C7 C8 117.7(6) .
C12 C7 S5 123.6(4) .
C8 C7 S5 118.7(5) .
C9 C8 C7 117.5(6) .
C9 C8 C13 121.4(6) .
C7 C8 C13 121.0(6) .
C8 C9 C10 125.5(6) .
C11 C10 C9 116.3(6) .
C11 C10 C14 122.8(6) .
C9 C10 C14 120.9(6) .
C10 C11 C12 120.6(6) .
C10 C11 S12 117.8(5) .
C12 C11 S12 121.3(5) .
C11 C12 C7 122.3(5) .
C16 C15 C20 118.4(6) .
C16 C15 S6 120.0(5) .
C20 C15 S6 121.5(5) .
C17 C16 C15 118.8(6) .
C17 C16 C21 118.7(6) .
C15 C16 C21 122.5(7) .
C16 C17 C18 124.3(7) .
C17 C18 C19 116.3(7) .
C17 C18 C22 120.8(6) .
C19 C18 C22 122.9(6) .
C20 C19 C18 120.8(6) .
C20 C19 S8 124.9(5) .
C18 C19 S8 114.2(6) .
C19 C20 C15 121.4(6) .
C28 C23 C24 118.2(6) .
C28 C23 S7 123.1(5) .
C24 C23 S7 118.6(6) .
C25 C24 C23 117.6(7) .
C25 C24 C29 120.2(6) .
C23 C24 C29 122.1(7) .
C26 C25 C24 124.8(6) .
C25 C26 C27 116.1(6) .
C25 C26 C30 121.3(6) .
C27 C26 C30 122.5(7) .
C28 C27 C26 121.1(7) .
C28 C27 S10 121.5(5) .
C26 C27 S10 117.0(5) .
C27 C28 C23 122.1(6) .
C36 C31 C32 118.8(8) .
C36 C31 S9 124.0(6) .
C32 C31 S9 116.9(7) .
C31 C32 C33 119.3(9) .
C34 C33 C32 122.0(9) .
C33 C34 C35 118.6(9) .
C33 C34 C37 121.1(11) .
C35 C34 C37 120.3(11) .
C34 C35 C36 120.6(9) .
C31 C36 C35 120.7(8) .
C39 C38 C43 115.7(7) .
C39 C38 S11 118.3(7) .
C43 C38 S11 125.9(5) .
C38 C39 C40 121.7(9) .
C41 C40 C39 121.3(9) .
C42 C41 C40 116.1(9) .
C42 C41 C44 122.6(10) .
C40 C41 C44 121.3(9) .
C41 C42 C43 122.8(9) .
C38 C43 C42 122.4(8) .
C46 C45 C50 118.3(6) .
C46 C45 S13 119.7(5) .
C50 C45 S13 121.8(5) .
C45 C46 C47 120.0(6) .
C48 C47 C46 122.0(7) .
C49 C48 C47 117.0(7) .
C49 C48 C51 122.2(6) .
C47 C48 C51 120.8(7) .
C50 C49 C48 122.0(7) .
C49 C50 C45 120.6(7) .
C55 C54 P3 108.0(5) .
C54 C55 P4 108.3(4) .
C59 C58 C63 118.2(6) .
C59 C58 S18 123.0(5) .
C63 C58 S18 118.8(5) .
C60 C59 C58 122.5(6) .
C59 C60 C61 119.8(6) .
C59 C60 S21 120.8(5) .
C61 C60 S21 118.9(5) .
C60 C61 C62 116.8(6) .
C60 C61 C65 122.3(6) .
C62 C61 C65 121.0(6) .
C63 C62 C61 124.5(6) .
C62 C63 C58 118.2(6) .
C62 C63 C64 120.1(6) .
C58 C63 C64 121.7(6) .
C67 C66 C71 116.9(6) .
C67 C66 S19 121.5(5) .
C71 C66 S19 121.6(5) .
C68 C67 C66 122.9(6) .
C67 C68 C69 120.9(6) .
C67 C68 S25 121.5(5) .
C69 C68 S25 117.5(5) .
C70 C69 C68 115.6(6) .
C70 C69 C73 120.8(6) .
C68 C69 C73 123.5(6) .
C71 C70 C69 124.3(6) .
C70 C71 C66 119.3(6) .
C70 C71 C72 119.8(6) .
C66 C71 C72 121.0(6) .
C79 C74 C75 117.3(6) .
C79 C74 S20 119.3(5) .
C75 C74 S20 123.4(5) .
C76 C75 C74 121.7(6) .
C75 C76 C77 120.9(6) .
C75 C76 S23 123.9(5) .
C77 C76 S23 115.1(5) .
C78 C77 C76 117.1(6) .
C78 C77 C81 121.4(6) .
C76 C77 C81 121.3(6) .
C79 C78 C77 123.4(6) .
C78 C79 C74 119.7(6) .
C78 C79 C80 119.4(6) .
C74 C79 C80 120.8(6) .
C87 C82 C83 119.2(5) .
C87 C82 S21 122.5(4) .
C83 C82 S21 118.0(5) .
C84 C83 C82 120.7(5) .
C84 C83 S26 120.5(5) .
C82 C83 S26 118.4(4) .
C85 C84 C83 119.2(5) .
C85 C84 S25 116.6(4) .
C83 C84 S25 123.5(5) .
C84 C85 C86 120.0(5) .
C84 C85 S24 120.4(5) .
C86 C85 S24 119.4(5) .
C87 C86 C85 121.1(5) .
C87 C86 S23 116.9(5) .
C85 C86 S23 121.5(4) .
C86 C87 C82 119.4(5) .
C86 C87 S22 120.3(5) .
C82 C87 S22 119.9(5) .
C89 C88 C93 118.0(8) .
C89 C88 S22 125.7(6) .
C93 C88 S22 116.2(6) .
C88 C89 C90 120.6(8) .
C91 C90 C89 123.6(9) .
C90 C91 C92 114.8(10) .
C90 C91 C94 121.5(10) .
C92 C91 C94 123.8(10) .
C93 C92 C91 122.0(9) .
C88 C93 C92 120.8(9) .
C100 C95 C96 117.9(7) .
C100 C95 S24 125.3(5) .
C96 C95 S24 116.8(6) .
C95 C96 C97 121.5(7) .
C98 C97 C96 121.2(7) .
C97 C98 C99 117.0(7) .
C97 C98 C101 121.9(7) .
C99 C98 C101 121.1(8) .
C100 C99 C98 121.8(7) .
C99 C100 C95 120.5(6) .
C105 C102 C103 118.5(7) .
C105 C102 S26 120.8(5) .
C103 C102 S26 120.6(6) .
C104 C103 C102 120.1(7) .
C107 C104 C103 121.7(7) .
C102 C105 C106 120.7(7) .
C107 C106 C105 121.1(7) .
C104 C107 C106 117.8(7) .
C104 C107 C108 121.9(8) .
C106 C107 C108 120.3(8) .
C110 C109 C114 121.0(5) .
C110 C109 S9 118.5(5) .
C114 C109 S9 120.3(5) .
C109 C110 C111 119.2(6) .
C109 C110 S8 122.5(5) .
C111 C110 S8 117.6(5) .
C112 C111 C110 119.9(5) .
C112 C111 S13 119.7(5) .
C110 C111 S13 120.2(5) .
C111 C112 C113 120.0(5) .
C111 C112 S12 121.8(5) .
C113 C112 S12 117.7(5) .
C114 C113 C112 120.5(5) .
C114 C113 S11 120.7(5) .
C112 C113 S11 118.5(5) .
C113 C114 C109 119.2(5) .
C113 C114 S10 123.3(5) .
C109 C114 S10 117.0(5) .
N1 C115 C116 116.2(5) .
C118 C117 N1 115.9(5) .
C120 C119 N1 116.2(5) .
N1 C121 C122 115.3(5) .
N2 C123 C124 113.2(9) .
C126 C125 N2 116.0(7) .
N2 C127 C128 114.9(6) .
C130 C129 N2 114.2(5) .
N3 C131 C132 113.5(6) .
C134 C133 N3 114.5(6) .
N3 C135 C136 112.6(6) .
C138 C137 N3 115.8(5) .
C140 C139 N4 116.2(5) .
C142 C141 N4 116.1(5) .
C144 C143 N4 115.4(5) .
C146 C145 N4 113.7(5) .
N5 C148 C147 175.5(11) .
N6 C150 C149 178.3(13) .
N7 C151 C152 177.8(18) .
C154 C153 N8 94.8(17) .
C153 C154 C156 147(2) .
C156 C155 N9 178(5) .
C155 C156 C154 104(3) .
N10 C157 C158 130(3) .
C157 C158 N11 136(3) .

loop_
_geom_bond_atom_site_label_1
_geom_bond_atom_site_label_2
_geom_bond_distance
_geom_bond_site_symmetry_2
Ni1 P2 2.149(2) .
Ni1 P1 2.1503(18) .
Ni1 S3 2.2933(16) .
Ni1 S1 2.3082(18) .
Ni1 S2 2.6024(17) .
Ni1 Fe1 2.9035(12) .
Ni2 P3 2.1420(19) .
Ni2 P4 2.146(2) .
Ni2 S14 2.2651(19) .
Ni2 S16 2.2666(17) .
Ni2 Fe4 2.8981(13) .
Ni2 S15 2.9024(18) .
Fe1 S3 2.2742(19) .
Fe1 S1 2.2988(17) .
Fe1 S4 2.3038(17) .
Fe1 S5 2.3327(17) .
Fe1 Fe2 2.7259(12) .
Fe1 Fe3 2.7283(12) .
Fe2 S2 2.2627(19) .
Fe2 S6 2.3173(18) .
Fe2 S4 2.3204(18) .
Fe2 S1 2.3303(17) .
Fe2 Fe3 2.7174(13) .
Fe3 S2 2.2621(18) .
Fe3 S4 2.3029(19) .
Fe3 S7 2.3116(18) .
Fe3 S3 2.3573(17) .
Fe4 S14 2.2615(17) .
Fe4 S16 2.2846(19) .
Fe4 S17 2.3099(18) .
Fe4 S18 2.3471(18) .
Fe4 Fe6 2.7309(12) .
Fe4 Fe5 2.7470(12) .
Fe5 S15 2.2541(19) .
Fe5 S17 2.3052(17) .
Fe5 S19 2.3081(19) .
Fe5 S14 2.3550(18) .
Fe5 Fe6 2.6997(13) .
Fe6 S15 2.2626(18) .
Fe6 S17 2.3102(19) .
Fe6 S20 2.3274(18) .
Fe6 S16 2.3499(18) .
S5 C7 1.747(6) .
S6 C15 1.760(7) .
S7 C23 1.755(7) .
S8 C110 1.769(6) .
S8 C19 1.776(7) .
S9 C31 1.772(8) .
S9 C109 1.773(6) .
S10 C114 1.760(6) .
S10 C27 1.786(7) .
S11 C38 1.752(7) .
S11 C113 1.778(6) .
S12 C112 1.767(6) .
S12 C11 1.771(6) .
S13 C45 1.775(6) .
S13 C111 1.787(6) .
S18 C58 1.768(6) .
S19 C66 1.742(6) .
S20 C74 1.752(6) .
S21 C82 1.764(6) .
S21 C60 1.778(6) .
S22 C88 1.749(8) .
S22 C87 1.770(6) .
S23 C86 1.769(6) .
S23 C76 1.776(7) .
S24 C95 1.755(7) .
S24 C85 1.761(6) .
S25 C84 1.763(6) .
S25 C68 1.788(6) .
S26 C83 1.777(6) .
S26 C102 1.778(7) .
P1 C2 1.793(6) .
P1 C1 1.796(6) .
P1 C4 1.833(7) .
P2 C5 1.799(6) .
P2 C6 1.800(6) .
P2 C3 1.825(6) .
P3 C53 1.794(6) .
P3 C52 1.800(6) .
P3 C54 1.820(7) .
P4 C57 1.795(7) .
P4 C56 1.806(6) .
P4 C55 1.807(6) .
N1 C115 1.505(7) .
N1 C121 1.504(7) .
N1 C117 1.509(6) .
N1 C119 1.510(7) .
N2 C123 1.470(12) .
N2 C127 1.516(8) .
N2 C129 1.527(8) .
N2 C125 1.562(11) .
N3 C135 1.498(8) .
N3 C133 1.512(8) .
N3 C131 1.516(8) .
N3 C137 1.518(8) .
N4 C145 1.505(7) .
N4 C139 1.505(6) .
N4 C141 1.508(6) .
N4 C143 1.517(7) .
N5 C148 1.165(9) .
N6 C150 1.125(12) .
N7 C151 1.102(12) .
N8 C153 1.61(2) .
N9 C155 1.18(4) .
N10 C157 1.28(4) .
N10 N10 1.33(6) 2_676
N11 C158 1.51(3) .
C3 C4 1.512(7) .
C7 C12 1.399(7) .
C7 C8 1.412(7) .
C8 C9 1.382(8) .
C8 C13 1.493(7) .
C9 C10 1.383(7) .
C10 C11 1.382(7) .
C10 C14 1.496(8) .
C11 C12 1.390(8) .
C15 C16 1.388(8) .
C15 C20 1.398(8) .
C16 C17 1.383(9) .
C16 C21 1.491(8) .
C17 C18 1.384(8) .
C18 C19 1.393(8) .
C18 C22 1.505(9) .
C19 C20 1.389(8) .
C23 C28 1.396(8) .
C23 C24 1.408(8) .
C24 C25 1.395(9) .
C24 C29 1.493(9) .
C25 C26 1.379(9) .
C26 C27 1.396(8) .
C26 C30 1.534(9) .
C27 C28 1.373(8) .
C31 C36 1.362(9) .
C31 C32 1.381(8) .
C32 C33 1.389(11) .
C33 C34 1.352(12) .
C34 C35 1.359(11) .
C34 C37 1.545(12) .
C35 C36 1.394(10) .
C38 C39 1.351(8) .
C38 C43 1.360(9) .
C39 C40 1.403(11) .
C40 C41 1.362(12) .
C41 C42 1.341(10) .
C41 C44 1.527(10) .
C42 C43 1.367(10) .
C45 C46 1.375(8) .
C45 C50 1.377(7) .
C46 C47 1.378(9) .
C47 C48 1.368(8) .
C48 C49 1.369(8) .
C48 C51 1.491(9) .
C49 C50 1.365(9) .
C54 C55 1.501(7) .
C58 C59 1.390(8) .
C58 C63 1.398(7) .
C59 C60 1.381(8) .
C60 C61 1.381(7) .
C61 C62 1.399(8) .
C61 C65 1.504(9) .
C62 C63 1.359(9) .
C63 C64 1.500(8) .
C66 C67 1.397(7) .
C66 C71 1.408(8) .
C67 C68 1.375(8) .
C68 C69 1.408(8) .
C69 C70 1.392(8) .
C69 C73 1.514(9) .
C70 C71 1.382(8) .
C71 C72 1.494(8) .
C74 C79 1.398(7) .
C74 C75 1.402(8) .
C75 C76 1.384(8) .
C76 C77 1.385(7) .
C77 C78 1.380(8) .
C77 C81 1.519(8) .
C78 C79 1.379(8) .
C79 C80 1.492(8) .
C82 C87 1.415(7) .
C82 C83 1.422(7) .
C83 C84 1.417(7) .
C84 C85 1.403(8) .
C85 C86 1.407(7) .
C86 C87 1.409(7) .
C88 C89 1.357(9) .
C88 C93 1.360(9) .
C89 C90 1.366(10) .
C90 C91 1.351(11) .
C91 C92 1.398(13) .
C91 C94 1.549(13) .
C92 C93 1.366(12) .
C95 C100 1.375(9) .
C95 C96 1.377(7) .
C96 C97 1.378(9) .
C97 C98 1.368(10) .
C98 C99 1.393(8) .
C98 C101 1.517(9) .
C99 C100 1.376(9) .
C102 C105 1.362(8) .
C102 C103 1.376(8) .
C103 C104 1.370(9) .
C104 C107 1.363(9) .
C105 C106 1.375(9) .
C106 C107 1.367(9) .
C107 C108 1.515(9) .
C109 C110 1.406(8) .
C109 C114 1.414(8) .
C110 C111 1.417(7) .
C111 C112 1.407(7) .
C112 C113 1.409(8) .
C113 C114 1.398(7) .
C115 C116 1.518(8) .
C117 C118 1.493(8) .
C119 C120 1.486(7) .
C121 C122 1.512(7) .
C123 C124 1.486(15) .
C125 C126 1.523(13) .
C127 C128 1.517(9) .
C129 C130 1.528(9) .
C131 C132 1.530(9) .
C133 C134 1.482(9) .
C135 C136 1.526(9) .
C137 C138 1.499(8) .
C139 C140 1.501(7) .
C141 C142 1.499(7) .
C143 C144 1.502(8) .
C145 C146 1.497(8) .
C147 C148 1.459(10) .
C149 C150 1.452(13) .
C151 C152 1.385(13) .
C153 C154 1.32(3) .
C154 C156 1.89(3) .
C155 C156 1.04(4) .
C157 C158 1.29(3) .
